data_1516767
loop_
_publ_author_name
'Cong, Xuefeng'
'Zeng, Xiaoming'

_publ_section_title
;
 Iron-Catalyzed, Chelation-Induced Remote C-H Allylation of Quinolines via
 8-Amido Assistance.
;
_journal_issue 14
_journal_name_full 'Organic letters'
_journal_page_first 3716
_journal_paper_doi 10.1021/ol501534z
_journal_volume 16
_journal_year 2014
_chemical_formula_sum 'C22 H21 N2 O'
_chemical_formula_weight 329.41
_chemical_name_systematic
; 
 ? 
;
_space_group_IT_number 14
_symmetry_cell_setting monoclinic
_symmetry_space_group_name_Hall '-P 2ybc'
_symmetry_space_group_name_H-M 'P 1 21/c 1'
_atom_sites_solution_hydrogens geom
_atom_sites_solution_primary direct
_atom_sites_solution_secondary difmap
_audit_creation_method SHELXL-97
_cell_angle_alpha 90.00
_cell_angle_beta 108.5310(10)
_cell_angle_gamma 90.00
_cell_formula_units_Z 4
_cell_length_a 16.8889(13)
_cell_length_b 5.4753(4)
_cell_length_c 19.8420(15)
_cell_measurement_temperature 100(2)
_cell_volume 1739.7(2)
_computing_cell_refinement 'Bruker SMART'
_computing_data_collection 'Bruker SMART'
_computing_data_reduction 'Bruker SAINT'
_computing_structure_refinement 'SHELXL-97 (Sheldrick, 1997)'
_computing_structure_solution 'SHELXS-97 (Sheldrick, 1990)'
_diffrn_ambient_temperature 100(2)
_diffrn_measured_fraction_theta_full 0.999
_diffrn_measured_fraction_theta_max 0.999
_diffrn_radiation_monochromator graphite
_diffrn_radiation_source 'fine-focus sealed tube'
_diffrn_radiation_type MoK\a
_diffrn_radiation_wavelength 0.71073
_diffrn_reflns_av_R_equivalents 0.0210
_diffrn_reflns_av_sigmaI/netI 0.0158
_diffrn_reflns_limit_h_max 21
_diffrn_reflns_limit_h_min -17
_diffrn_reflns_limit_k_max 7
_diffrn_reflns_limit_k_min -7
_diffrn_reflns_limit_l_max 25
_diffrn_reflns_limit_l_min -25
_diffrn_reflns_number 21286
_diffrn_reflns_theta_full 27.36
_diffrn_reflns_theta_max 27.36
_diffrn_reflns_theta_min 2.13
_exptl_absorpt_coefficient_mu 0.078
_exptl_crystal_colour colorless
_exptl_crystal_density_diffrn 1.258
_exptl_crystal_density_method 'not measured'
_exptl_crystal_F_000 700
_refine_diff_density_max 0.822
_refine_diff_density_min -0.191
_refine_diff_density_rms 0.045
_refine_ls_extinction_method none
_refine_ls_goodness_of_fit_ref 1.007
_refine_ls_hydrogen_treatment mixed
_refine_ls_matrix_type full
_refine_ls_number_parameters 227
_refine_ls_number_reflns 3923
_refine_ls_number_restraints 0
_refine_ls_restrained_S_all 1.007
_refine_ls_R_factor_all 0.0534
_refine_ls_R_factor_gt 0.0443
_refine_ls_shift/su_max 0.000
_refine_ls_shift/su_mean 0.000
_refine_ls_structure_factor_coef Fsqd
_refine_ls_weighting_details 'calc w=1/[\s^2^(Fo^2^)+(0.0667P)^2^+0.9129P] where P=(Fo^2^+2Fc^2^)/3'
_refine_ls_weighting_scheme calc
_refine_ls_wR_factor_gt 0.1178
_refine_ls_wR_factor_ref 0.1253
_reflns_number_gt 3314
_reflns_number_total 3923
_reflns_threshold_expression >2sigma(I)
_cod_data_source_file ol501534z_si_002.cif
_cod_data_source_block 1
_cod_depositor_comments
;
The following automatic conversions were performed:

'_symmetry_cell_setting' value 'Monoclinic' changed to 'monoclinic'
according to
/usr/data/users/saulius/crontab/automatic-downloads/rss-feeds/ACS/lib/dictionaries/cif_core.dic
dictionary named 'cif_core.dic' version 2.4.2 from 2011-04-26.

Automatic conversion script
Id: cif_fix_values 2281 2013-09-26 08:29:07Z andrius 

 Adding full bibliography for 1516766--1516767.cif.
;
_cod_original_sg_symbol_H-M 'P2(1)/c  '
_cod_database_code 1516767

loop_
_symmetry_equiv_pos_as_xyz
'x, y, z'
'-x, y+1/2, -z+1/2'
'-x, -y, -z'
'x, -y-1/2, z-1/2'

loop_
_atom_site_label
_atom_site_type_symbol
_atom_site_fract_x
_atom_site_fract_y
_atom_site_fract_z
_atom_site_U_iso_or_equiv
_atom_site_adp_type
_atom_site_occupancy
_atom_site_symmetry_multiplicity
_atom_site_calc_flag
_atom_site_refinement_flags
O1 O 0.17028(6) 0.51217(19) 0.15730(5) 0.0261(2) Uani 1 1 d .
N1 N 0.13988(7) 0.4940(2) 0.03702(5) 0.0201(2) Uani 1 1 d .
N2 N 0.14326(7) 0.4136(2) -0.09270(6) 0.0221(3) Uani 1 1 d .
C1 C 0.00075(9) 1.1180(3) 0.13917(8) 0.0303(3) Uani 1 1 d .
H1A H 0.0143 1.2412 0.1087 0.045 Uiso 1 1 calc R
H1B H 0.0018 1.1933 0.1842 0.045 Uiso 1 1 calc R
H1C H -0.0550 1.0517 0.1153 0.045 Uiso 1 1 calc R
C2 C 0.06488(9) 0.9122(3) 0.15362(7) 0.0265(3) Uani 1 1 d .
H2A H 0.1208 0.9787 0.1795 0.032 Uiso 1 1 calc R
H2B H 0.0509 0.7880 0.1843 0.032 Uiso 1 1 calc R
C3 C 0.06753(8) 0.7920(3) 0.08563(7) 0.0209(3) Uani 1 1 d .
H3A H 0.0807 0.9173 0.0548 0.025 Uiso 1 1 calc R
H3B H 0.0116 0.7250 0.0600 0.025 Uiso 1 1 calc R
C4 C 0.13134(8) 0.5882(2) 0.09816(6) 0.0190(3) Uani 1 1 d .
C5 C 0.19229(8) 0.3037(2) 0.02975(6) 0.0180(3) Uani 1 1 d .
C6 C 0.19274(8) 0.2635(2) -0.04152(6) 0.0186(3) Uani 1 1 d .
C7 C 0.14185(9) 0.3773(3) -0.15879(7) 0.0262(3) Uani 1 1 d .
H7 H 0.1078 0.4814 -0.1947 0.031 Uiso 1 1 calc R
C8 C 0.18771(9) 0.1937(3) -0.17913(7) 0.0276(3) Uani 1 1 d .
H8 H 0.1836 0.1729 -0.2277 0.033 Uiso 1 1 calc R
C9 C 0.23841(9) 0.0451(3) -0.12795(7) 0.0243(3) Uani 1 1 d .
H9 H 0.2704 -0.0788 -0.1407 0.029 Uiso 1 1 calc R
C10 C 0.24299(8) 0.0766(2) -0.05594(7) 0.0195(3) Uani 1 1 d .
C11 C 0.29458(8) -0.0704(2) 0.00097(7) 0.0201(3) Uani 1 1 d .
C12 C 0.29064(8) -0.0288(2) 0.06796(7) 0.0208(3) Uani 1 1 d .
H12 H 0.3233 -0.1283 0.1059 0.025 Uiso 1 1 calc R
C13 C 0.24017(8) 0.1556(2) 0.08314(7) 0.0197(3) Uani 1 1 d .
H13 H 0.2394 0.1771 0.1304 0.024 Uiso 1 1 calc R
C14 C 0.35301(9) -0.2566(3) -0.01448(7) 0.0242(3) Uani 1 1 d .
H14A H 0.3200 -0.3643 -0.0533 0.029 Uiso 1 1 calc R
H14B H 0.3939 -0.1688 -0.0319 0.029 Uiso 1 1 calc R
C15 C 0.39993(9) -0.4131(3) 0.04717(7) 0.0251(3) Uani 1 1 d .
H15 H 0.3688 -0.5241 0.0656 0.030 Uiso 1 1 calc R
C16 C 0.48209(9) -0.4071(3) 0.07775(7) 0.0244(3) Uani 1 1 d .
H16 H 0.5121 -0.2891 0.0605 0.029 Uiso 1 1 calc R
C17 C 0.53115(8) -0.5661(3) 0.13598(7) 0.0237(3) Uani 1 1 d .
C18 C 0.61312(9) -0.5018(3) 0.17484(8) 0.0297(3) Uani 1 1 d .
H18 H 0.6367 -0.3564 0.1632 0.036 Uiso 1 1 calc R
C19 C 0.66053(9) -0.6484(3) 0.23033(8) 0.0344(4) Uani 1 1 d .
H19 H 0.7159 -0.6017 0.2566 0.041 Uiso 1 1 calc R
C20 C 0.62761(10) -0.8611(3) 0.24750(8) 0.0347(4) Uani 1 1 d .
H20 H 0.6601 -0.9606 0.2855 0.042 Uiso 1 1 calc R
C21 C 0.54656(10) -0.9287(3) 0.20880(8) 0.0321(3) Uani 1 1 d .
H21 H 0.5234 -1.0749 0.2203 0.039 Uiso 1 1 calc R
C22 C 0.49967(9) -0.7836(3) 0.15362(8) 0.0274(3) Uani 1 1 d .
H22 H 0.4447 -0.8332 0.1271 0.033 Uiso 1 1 calc R

loop_
_atom_site_aniso_label
_atom_site_aniso_U_11
_atom_site_aniso_U_22
_atom_site_aniso_U_33
_atom_site_aniso_U_23
_atom_site_aniso_U_13
_atom_site_aniso_U_12
O1 0.0266(5) 0.0367(6) 0.0131(4) 0.0011(4) 0.0033(4) 0.0038(4)
N1 0.0205(6) 0.0250(6) 0.0138(5) -0.0004(4) 0.0043(4) -0.0008(4)
N2 0.0248(6) 0.0261(6) 0.0143(5) 0.0018(4) 0.0044(4) -0.0003(5)
C1 0.0269(7) 0.0318(8) 0.0306(8) -0.0076(6) 0.0068(6) 0.0009(6)
C2 0.0248(7) 0.0339(8) 0.0194(6) -0.0047(6) 0.0052(5) 0.0023(6)
C3 0.0190(6) 0.0262(7) 0.0155(6) -0.0006(5) 0.0028(5) -0.0024(5)
C4 0.0165(6) 0.0246(6) 0.0151(6) -0.0015(5) 0.0036(5) -0.0061(5)
C5 0.0163(6) 0.0226(6) 0.0145(6) -0.0008(5) 0.0040(5) -0.0048(5)
C6 0.0181(6) 0.0224(6) 0.0143(6) 0.0006(5) 0.0038(5) -0.0047(5)
C7 0.0315(7) 0.0303(7) 0.0153(6) 0.0034(5) 0.0054(5) 0.0017(6)
C8 0.0360(8) 0.0333(8) 0.0147(6) -0.0001(5) 0.0099(6) -0.0007(6)
C9 0.0291(7) 0.0264(7) 0.0195(6) -0.0019(5) 0.0106(5) -0.0017(6)
C10 0.0196(6) 0.0222(6) 0.0169(6) -0.0002(5) 0.0060(5) -0.0055(5)
C11 0.0180(6) 0.0213(6) 0.0203(6) 0.0005(5) 0.0052(5) -0.0044(5)
C12 0.0187(6) 0.0241(7) 0.0180(6) 0.0034(5) 0.0036(5) -0.0025(5)
C13 0.0192(6) 0.0262(7) 0.0134(6) 0.0008(5) 0.0047(5) -0.0042(5)
C14 0.0254(7) 0.0258(7) 0.0226(7) -0.0002(5) 0.0092(5) 0.0001(5)
C15 0.0267(7) 0.0240(7) 0.0261(7) 0.0005(5) 0.0106(6) 0.0002(5)
C16 0.0264(7) 0.0232(7) 0.0261(7) -0.0028(5) 0.0118(6) -0.0022(5)
C17 0.0219(7) 0.0264(7) 0.0234(7) -0.0068(5) 0.0081(5) 0.0018(5)
C18 0.0249(7) 0.0297(8) 0.0360(8) -0.0105(6) 0.0118(6) -0.0022(6)
C19 0.0215(7) 0.0454(9) 0.0307(8) -0.0165(7) 0.0005(6) 0.0057(6)
C20 0.0370(9) 0.0379(9) 0.0252(7) -0.0053(6) 0.0046(6) 0.0151(7)
C21 0.0371(8) 0.0285(8) 0.0312(8) -0.0005(6) 0.0113(7) 0.0054(6)
C22 0.0239(7) 0.0279(7) 0.0287(7) -0.0038(6) 0.0061(6) -0.0007(6)

loop_
_atom_type_symbol
_atom_type_description
_atom_type_scat_dispersion_real
_atom_type_scat_dispersion_imag
_atom_type_scat_source
C C 0.0033 0.0016 'International Tables Vol C Tables 4.2.6.8 and 6.1.1.4'
H H 0.0000 0.0000 'International Tables Vol C Tables 4.2.6.8 and 6.1.1.4'
N N 0.0061 0.0033 'International Tables Vol C Tables 4.2.6.8 and 6.1.1.4'
O O 0.0106 0.0060 'International Tables Vol C Tables 4.2.6.8 and 6.1.1.4'

loop_
_geom_angle_atom_site_label_1
_geom_angle_atom_site_label_2
_geom_angle_atom_site_label_3
_geom_angle
C4 N1 C5 128.22(11)
C7 N2 C6 117.51(12)
C3 C2 C1 111.95(12)
C2 C3 C4 113.25(11)
O1 C4 N1 123.20(13)
O1 C4 C3 123.09(12)
N1 C4 C3 113.70(11)
C13 C5 N1 126.47(11)
C13 C5 C6 118.90(12)
N1 C5 C6 114.62(11)
N2 C6 C10 123.31(11)
N2 C6 C5 116.56(12)
C10 C6 C5 120.13(12)
N2 C7 C8 123.80(13)
C9 C8 C7 118.98(12)
C8 C9 C10 119.77(13)
C9 C10 C6 116.61(12)
C9 C10 C11 123.41(12)
C6 C10 C11 119.99(11)
C12 C11 C10 117.75(12)
C12 C11 C14 122.89(12)
C10 C11 C14 119.32(12)
C11 C12 C13 122.92(12)
C5 C13 C12 120.26(12)
C15 C14 C11 115.41(12)
C16 C15 C14 124.37(13)
C15 C16 C17 126.14(13)
C22 C17 C18 117.81(14)
C22 C17 C16 122.53(13)
C18 C17 C16 119.65(13)
C19 C18 C17 120.69(15)
C20 C19 C18 120.45(14)
C19 C20 C21 119.48(15)
C22 C21 C20 120.05(15)
C21 C22 C17 121.50(14)

loop_
_geom_bond_atom_site_label_1
_geom_bond_atom_site_label_2
_geom_bond_distance
O1 C4 1.2215(16)
N1 C4 1.3672(16)
N1 C5 1.4041(17)
N2 C7 1.3190(17)
N2 C6 1.3659(16)
C1 C2 1.526(2)
C2 C3 1.5146(18)
C3 C4 1.5160(19)
C5 C13 1.3747(18)
C5 C6 1.4337(17)
C6 C10 1.4156(19)
C7 C8 1.404(2)
C8 C9 1.369(2)
C9 C10 1.4167(18)
C10 C11 1.4341(18)
C11 C12 1.3710(19)
C11 C14 1.5162(19)
C12 C13 1.4140(19)
C14 C15 1.4975(19)
C15 C16 1.326(2)
C16 C17 1.473(2)
C17 C22 1.394(2)
C17 C18 1.399(2)
C18 C19 1.392(2)
C19 C20 1.379(3)
C20 C21 1.390(2)
C21 C22 1.380(2)
